data_1508640
loop_
_publ_author_name
'Tolstoy, P\"aivi'
'Lee, Samantha X. Y.'
'Sparr, Christof'
'Ley, Steven V.'

_publ_section_title
;
 Synthesis of enantiomerically enriched 3-amino-2-oxindoles through a
 palladium-mediated asymmetric intramolecular arylation of \a-ketimino
 amides.
;
_journal_issue 18
_journal_name_full 'Organic letters'
_journal_page_first 4810
_journal_page_last 4813
_journal_paper_doi 10.1021/ol302119j
_journal_volume 14
_journal_year 2012
_chemical_absolute_configuration
;
 Flack parameter -0.03(4)
;
_chemical_formula_moiety 'C22 H17 F3 N2 O4 S'
_chemical_formula_sum 'C22 H17 F3 N2 O4 S'
_chemical_formula_weight 462.44
_chemical_name_systematic
; 
 ? 
;
_space_group_IT_number 4
_symmetry_cell_setting monoclinic
_symmetry_space_group_name_Hall 'P 2yb'
_symmetry_space_group_name_H-M 'P 1 21 1'
_atom_sites_solution_hydrogens geom
_atom_sites_solution_primary direct
_atom_sites_solution_secondary difmap
_audit_creation_method SHELXL-97
_cell_angle_alpha 90.00
_cell_angle_beta 90.47(3)
_cell_angle_gamma 90.00
_cell_formula_units_Z 2
_cell_length_a 5.9853(1)
_cell_length_b 16.2493(3)
_cell_length_c 10.5283(2)
_cell_measurement_reflns_used 11042
_cell_measurement_temperature 180(2)
_cell_measurement_theta_max 33.14
_cell_measurement_theta_min 1.00
_cell_volume 1023.92(3)
_computing_cell_refinement 'HKL Scalepack (Otwinowski & Minor 1997)'
_computing_data_collection 'Collect (Nonius B.V. 1998)'
_computing_data_reduction
;
 HKL Denzo and Scalepack (Otwinowski & Minor 1997)
;
_computing_publication_material 'SHELXL-97 (Sheldrick 1997)'
_computing_structure_refinement 'SHELXL-97 (Sheldrick 1997)'
_computing_structure_solution 'SIR-92 (Altomare et al. 1994)'
_diffrn_ambient_temperature 180(2)
_diffrn_measured_fraction_theta_full 0.996
_diffrn_measured_fraction_theta_max 0.996
_diffrn_measurement_device_type 'Nonius Kappa CCD'
_diffrn_measurement_method 'Thin slice \w and \f scans'
_diffrn_radiation_source 'fine-focus sealed tube'
_diffrn_radiation_type MoK\a
_diffrn_radiation_wavelength 0.71073
_diffrn_reflns_av_R_equivalents 0.0238
_diffrn_reflns_av_sigmaI/netI 0.0354
_diffrn_reflns_limit_h_max 9
_diffrn_reflns_limit_h_min -9
_diffrn_reflns_limit_k_max 24
_diffrn_reflns_limit_k_min -24
_diffrn_reflns_limit_l_max 16
_diffrn_reflns_limit_l_min -15
_diffrn_reflns_number 16669
_diffrn_reflns_theta_full 33.12
_diffrn_reflns_theta_max 33.12
_diffrn_reflns_theta_min 3.63
_exptl_absorpt_coefficient_mu 0.219
_exptl_absorpt_correction_T_max 0.982
_exptl_absorpt_correction_T_min 0.930
_exptl_absorpt_correction_type multi-scan
_exptl_absorpt_process_details
;
multi-scan from symmetry-related measurements 
 Sortav (Blessing 1995)
;
_exptl_crystal_colour colourless
_exptl_crystal_density_diffrn 1.500
_exptl_crystal_density_method 'not measured'
_exptl_crystal_description block
_exptl_crystal_F_000 476
_exptl_crystal_size_max 0.28
_exptl_crystal_size_mid 0.14
_exptl_crystal_size_min 0.10
_refine_diff_density_max 0.319
_refine_diff_density_min -0.287
_refine_diff_density_rms 0.042
_refine_ls_abs_structure_details 'Flack H D (1983), Acta Cryst. A39, 876-881'
_refine_ls_abs_structure_Flack -0.03(4)
_refine_ls_extinction_method none
_refine_ls_goodness_of_fit_ref 1.020
_refine_ls_hydrogen_treatment constr
_refine_ls_matrix_type full
_refine_ls_number_parameters 290
_refine_ls_number_reflns 7028
_refine_ls_number_restraints 1
_refine_ls_restrained_S_all 1.019
_refine_ls_R_factor_all 0.0375
_refine_ls_R_factor_gt 0.0331
_refine_ls_shift/su_max 0.000
_refine_ls_shift/su_mean 0.000
_refine_ls_structure_factor_coef Fsqd
_refine_ls_weighting_details 'calc w=1/[\s^2^(Fo^2^)+(0.0370P)^2^+0.1939P] where P=(Fo^2^+2Fc^2^)/3'
_refine_ls_weighting_scheme calc
_refine_ls_wR_factor_gt 0.0809
_refine_ls_wR_factor_ref 0.0837
_reflns_number_gt 6478
_reflns_number_total 7028
_reflns_threshold_expression >2sigma(I)
_cod_data_source_file ol302119j_si_001.cif
_cod_data_source_block sl1240
_cod_original_sg_symbol_H-M P2(1)
_cod_database_code 1508640

loop_
_symmetry_equiv_pos_as_xyz
'x, y, z'
'-x, y+1/2, -z'

loop_
_atom_site_label
_atom_site_type_symbol
_atom_site_fract_x
_atom_site_fract_y
_atom_site_fract_z
_atom_site_U_iso_or_equiv
_atom_site_adp_type
_atom_site_occupancy
_atom_site_symmetry_multiplicity
_atom_site_calc_flag
_atom_site_refinement_flags
S1 S 0.25415(5) 0.051981(19) 0.16713(3) 0.02464(7) Uani 1 1 d .
O1 O 0.28689(16) -0.00706(6) 0.04959(9) 0.02516(18) Uani 1 1 d .
O2 O 0.2042(2) 0.00581(8) 0.27743(10) 0.0391(3) Uani 1 1 d .
O3 O 0.1277(2) 0.12235(7) 0.13433(12) 0.0394(3) Uani 1 1 d .
O4 O 0.07094(18) -0.29735(6) 0.14294(10) 0.0302(2) Uani 1 1 d .
N1 N 0.21767(19) -0.16780(6) 0.11680(11) 0.0229(2) Uani 1 1 d .
H1N H 0.3361 -0.1382 0.1362 0.034 Uiso 1 1 calc R
N2 N 0.52214(18) -0.19884(7) 0.29171(10) 0.02074(19) Uani 1 1 d .
C1 C 0.0898(2) -0.04798(8) 0.00248(11) 0.0226(2) Uani 1 1 d .
C2 C 0.0597(2) -0.13031(8) 0.03704(11) 0.0213(2) Uani 1 1 d .
C3 C -0.1313(2) -0.16998(9) -0.01090(13) 0.0272(3) Uani 1 1 d .
H3 H -0.1595 -0.2259 0.0099 0.033 Uiso 1 1 calc R
C4 C -0.2792(3) -0.12711(10) -0.08892(14) 0.0320(3) Uani 1 1 d .
H4 H -0.4091 -0.1543 -0.1200 0.038 Uiso 1 1 calc R
C5 C -0.2421(3) -0.04583(10) -0.12258(13) 0.0326(3) Uani 1 1 d .
H5 H -0.3449 -0.0180 -0.1768 0.039 Uiso 1 1 calc R
C6 C -0.0536(2) -0.00510(9) -0.07661(13) 0.0289(3) Uani 1 1 d .
H6 H -0.0246 0.0505 -0.0990 0.035 Uiso 1 1 calc R
C7 C 0.5487(3) 0.08256(9) 0.17586(16) 0.0325(3) Uani 1 1 d .
F1 F 0.67697(17) 0.01798(7) 0.19497(12) 0.0471(3) Uani 1 1 d .
F2 F 0.57044(19) 0.13395(8) 0.27293(11) 0.0512(3) Uani 1 1 d .
F3 F 0.60810(19) 0.11976(7) 0.07052(11) 0.0504(3) Uani 1 1 d .
C8 C 0.2099(2) -0.24474(7) 0.16796(12) 0.0212(2) Uani 1 1 d .
C9 C 0.3941(2) -0.25997(7) 0.26580(11) 0.0196(2) Uani 1 1 d .
C10 C 0.4050(2) -0.34401(7) 0.32190(11) 0.0207(2) Uani 1 1 d .
C11 C 0.2259(2) -0.37474(8) 0.39166(13) 0.0250(2) Uani 1 1 d .
H11 H 0.0901 -0.3447 0.3962 0.030 Uiso 1 1 calc R
C12 C 0.2480(2) -0.44980(10) 0.45446(13) 0.0303(3) Uani 1 1 d .
H12 H 0.1272 -0.4708 0.5027 0.036 Uiso 1 1 calc R
C13 C 0.4461(3) -0.49409(9) 0.44668(15) 0.0330(3) Uani 1 1 d .
H13 H 0.4611 -0.5449 0.4905 0.040 Uiso 1 1 calc R
C14 C 0.6215(2) -0.46421(8) 0.37518(15) 0.0302(3) Uani 1 1 d .
H14 H 0.7555 -0.4952 0.3686 0.036 Uiso 1 1 calc R
C15 C 0.6022(2) -0.38898(8) 0.31292(13) 0.0244(2) Uani 1 1 d .
H15 H 0.7231 -0.3684 0.2644 0.029 Uiso 1 1 calc R
C16 C 0.6850(2) -0.19951(7) 0.39061(11) 0.0195(2) Uani 1 1 d .
C17 C 0.6569(2) -0.23928(8) 0.50756(12) 0.0245(2) Uani 1 1 d .
H17 H 0.5280 -0.2720 0.5219 0.029 Uiso 1 1 calc R
C18 C 0.8177(2) -0.23082(8) 0.60252(12) 0.0258(2) Uani 1 1 d .
H18 H 0.7954 -0.2572 0.6820 0.031 Uiso 1 1 calc R
C19 C 1.0116(2) -0.18455(8) 0.58411(12) 0.0225(2) Uani 1 1 d .
C20 C 1.0372(2) -0.14517(8) 0.46746(12) 0.0232(2) Uani 1 1 d .
H20 H 1.1681 -0.1137 0.4525 0.028 Uiso 1 1 calc R
C21 C 0.8752(2) -0.15110(7) 0.37263(11) 0.0216(2) Uani 1 1 d .
H21 H 0.8938 -0.1221 0.2951 0.026 Uiso 1 1 calc R
C22 C 1.1803(2) -0.17520(9) 0.69004(13) 0.0292(3) Uani 1 1 d .
H22A H 1.1827 -0.2254 0.7416 0.044 Uiso 1 1 calc R
H22B H 1.1393 -0.1282 0.7434 0.044 Uiso 1 1 calc R
H22C H 1.3286 -0.1659 0.6540 0.044 Uiso 1 1 calc R

loop_
_atom_site_aniso_label
_atom_site_aniso_U_11
_atom_site_aniso_U_22
_atom_site_aniso_U_33
_atom_site_aniso_U_23
_atom_site_aniso_U_13
_atom_site_aniso_U_12
S1 0.02528(14) 0.02184(13) 0.02681(13) -0.00098(12) 0.00037(10) -0.00103(12)
O1 0.0260(4) 0.0218(4) 0.0277(4) -0.0014(3) 0.0014(3) -0.0009(3)
O2 0.0470(6) 0.0416(6) 0.0289(5) 0.0026(4) 0.0054(5) -0.0108(5)
O3 0.0396(6) 0.0291(5) 0.0494(7) -0.0077(5) -0.0084(5) 0.0119(5)
O4 0.0337(5) 0.0204(4) 0.0365(5) 0.0018(4) -0.0118(4) -0.0050(4)
N1 0.0238(5) 0.0187(5) 0.0259(5) 0.0032(4) -0.0066(4) -0.0020(4)
N2 0.0220(5) 0.0186(4) 0.0216(4) 0.0005(3) -0.0013(4) -0.0009(4)
C1 0.0254(6) 0.0219(5) 0.0204(5) -0.0003(4) -0.0009(4) 0.0011(4)
C2 0.0232(6) 0.0213(5) 0.0194(5) 0.0011(4) -0.0023(4) 0.0020(4)
C3 0.0265(6) 0.0265(6) 0.0283(6) 0.0003(5) -0.0074(5) -0.0012(5)
C4 0.0281(7) 0.0390(7) 0.0285(6) -0.0022(6) -0.0094(5) 0.0022(6)
C5 0.0352(7) 0.0366(8) 0.0257(6) 0.0015(5) -0.0092(5) 0.0107(6)
C6 0.0364(7) 0.0262(6) 0.0239(6) 0.0027(5) -0.0026(5) 0.0087(5)
C7 0.0279(7) 0.0299(7) 0.0397(8) -0.0046(6) 0.0001(6) -0.0054(5)
F1 0.0302(5) 0.0479(6) 0.0631(7) -0.0024(5) -0.0073(4) 0.0078(4)
F2 0.0454(6) 0.0509(6) 0.0573(7) -0.0233(5) -0.0043(5) -0.0116(5)
F3 0.0472(6) 0.0476(6) 0.0565(6) 0.0083(5) 0.0121(5) -0.0162(5)
C8 0.0242(5) 0.0168(5) 0.0226(5) 0.0005(4) -0.0022(4) 0.0014(4)
C9 0.0214(5) 0.0164(5) 0.0209(5) 0.0006(4) -0.0012(4) 0.0016(4)
C10 0.0229(5) 0.0165(5) 0.0225(5) 0.0005(4) -0.0047(4) -0.0010(4)
C11 0.0235(6) 0.0222(5) 0.0291(6) 0.0027(4) -0.0031(4) -0.0016(4)
C12 0.0322(6) 0.0268(6) 0.0316(6) 0.0074(6) -0.0034(5) -0.0070(6)
C13 0.0402(8) 0.0202(6) 0.0385(7) 0.0080(5) -0.0115(6) -0.0017(5)
C14 0.0295(6) 0.0202(6) 0.0407(7) 0.0009(5) -0.0097(5) 0.0033(5)
C15 0.0249(6) 0.0187(5) 0.0296(6) -0.0007(4) -0.0044(5) 0.0011(4)
C16 0.0209(5) 0.0169(5) 0.0207(5) -0.0010(4) -0.0001(4) -0.0007(4)
C17 0.0275(6) 0.0237(6) 0.0222(5) 0.0010(4) 0.0005(4) -0.0062(5)
C18 0.0324(6) 0.0254(6) 0.0196(5) 0.0018(4) -0.0014(5) -0.0048(5)
C19 0.0242(5) 0.0206(5) 0.0225(5) -0.0027(4) -0.0021(4) 0.0019(4)
C20 0.0215(5) 0.0219(5) 0.0263(5) -0.0012(4) 0.0010(4) -0.0026(4)
C21 0.0223(5) 0.0200(5) 0.0226(5) 0.0013(4) 0.0016(4) -0.0016(4)
C22 0.0282(6) 0.0313(7) 0.0281(6) -0.0025(5) -0.0066(5) 0.0013(5)

loop_
_atom_type_symbol
_atom_type_description
_atom_type_scat_dispersion_real
_atom_type_scat_dispersion_imag
_atom_type_scat_source
C C 0.0033 0.0016 'International Tables Vol C Tables 4.2.6.8 and 6.1.1.4'
H H 0.0000 0.0000 'International Tables Vol C Tables 4.2.6.8 and 6.1.1.4'
N N 0.0061 0.0033 'International Tables Vol C Tables 4.2.6.8 and 6.1.1.4'
O O 0.0106 0.0060 'International Tables Vol C Tables 4.2.6.8 and 6.1.1.4'
F F 0.0171 0.0103 'International Tables Vol C Tables 4.2.6.8 and 6.1.1.4'
S S 0.1246 0.1234 'International Tables Vol C Tables 4.2.6.8 and 6.1.1.4'

loop_
_geom_angle_atom_site_label_1
_geom_angle_atom_site_label_2
_geom_angle_atom_site_label_3
_geom_angle
O3 S1 O2 120.87(8)
O3 S1 O1 111.71(6)
O2 S1 O1 110.43(6)
O3 S1 C7 107.81(7)
O2 S1 C7 108.16(8)
O1 S1 C7 94.50(7)
C1 O1 S1 116.38(8)
C8 N1 C2 127.72(11)
C8 N1 H1N 116.1
C2 N1 H1N 116.1
C9 N2 C16 123.72(10)
C6 C1 C2 124.01(12)
C6 C1 O1 118.61(12)
C2 C1 O1 117.35(11)
C1 C2 N1 119.01(11)
C1 C2 C3 116.89(11)
N1 C2 C3 124.10(11)
C4 C3 C2 119.70(13)
C4 C3 H3 120.1
C2 C3 H3 120.2
C5 C4 C3 121.76(14)
C5 C4 H4 119.1
C3 C4 H4 119.1
C4 C5 C6 119.71(13)
C4 C5 H5 120.1
C6 C5 H5 120.1
C1 C6 C5 117.92(13)
C1 C6 H6 121.0
C5 C6 H6 121.0
F1 C7 F3 109.53(14)
F1 C7 F2 109.35(14)
F3 C7 F2 109.59(13)
F1 C7 S1 110.59(10)
F3 C7 S1 110.43(11)
F2 C7 S1 107.33(11)
O4 C8 N1 125.69(11)
O4 C8 C9 121.38(11)
N1 C8 C9 112.92(10)
N2 C9 C10 126.99(11)
N2 C9 C8 116.49(10)
C10 C9 C8 116.51(10)
C15 C10 C11 120.19(12)
C15 C10 C9 119.28(11)
C11 C10 C9 120.33(11)
C12 C11 C10 119.49(12)
C12 C11 H11 120.3
C10 C11 H11 120.3
C13 C12 C11 120.19(13)
C13 C12 H12 119.9
C11 C12 H12 119.9
C14 C13 C12 120.10(13)
C14 C13 H13 119.9
C12 C13 H13 119.9
C13 C14 C15 120.23(13)
C13 C14 H14 119.9
C15 C14 H14 119.9
C14 C15 C10 119.78(13)
C14 C15 H15 120.1
C10 C15 H15 120.1
C21 C16 C17 118.82(11)
C21 C16 N2 116.81(11)
C17 C16 N2 124.12(11)
C18 C17 C16 119.94(11)
C18 C17 H17 120.0
C16 C17 H17 120.0
C17 C18 C19 121.65(12)
C17 C18 H18 119.2
C19 C18 H18 119.2
C20 C19 C18 117.81(12)
C20 C19 C22 121.87(12)
C18 C19 C22 120.26(12)
C21 C20 C19 121.32(12)
C21 C20 H20 119.3
C19 C20 H20 119.3
C20 C21 C16 120.40(11)
C20 C21 H21 119.8
C16 C21 H21 119.8
C19 C22 H22A 109.5
C19 C22 H22B 109.5
H22A C22 H22B 109.5
C19 C22 H22C 109.5
H22A C22 H22C 109.5
H22B C22 H22C 109.5

loop_
_geom_bond_atom_site_label_1
_geom_bond_atom_site_label_2
_geom_bond_distance
S1 O3 1.4124(11)
S1 O2 1.4164(11)
S1 O1 1.5793(10)
S1 C7 1.8331(15)
O1 C1 1.4388(16)
O4 C8 1.2198(16)
N1 C8 1.3622(15)
N1 C2 1.3989(16)
N1 H1N 0.8800
N2 C9 1.2824(15)
N2 C16 1.4204(16)
C1 C6 1.3800(18)
C1 C2 1.3984(17)
C2 C3 1.4031(18)
C3 C4 1.390(2)
C3 H3 0.9500
C4 C5 1.386(2)
C4 H4 0.9500
C5 C6 1.391(2)
C5 H5 0.9500
C6 H6 0.9500
C7 F1 1.3147(19)
C7 F3 1.3147(19)
C7 F2 1.3253(18)
C8 C9 1.5232(17)
C9 C10 1.4891(16)
C10 C15 1.3916(18)
C10 C11 1.3969(18)
C11 C12 1.3932(19)
C11 H11 0.9500
C12 C13 1.390(2)
C12 H12 0.9500
C13 C14 1.385(2)
C13 H13 0.9500
C14 C15 1.3916(18)
C14 H14 0.9500
C15 H15 0.9500
C16 C21 1.3979(17)
C16 C17 1.4019(17)
C17 C18 1.3891(18)
C17 H17 0.9500
C18 C19 1.3974(19)
C18 H18 0.9500
C19 C20 1.3945(17)
C19 C22 1.5059(18)
C20 C21 1.3895(18)
C20 H20 0.9500
C21 H21 0.9500
C22 H22A 0.9800
C22 H22B 0.9800
C22 H22C 0.9800

loop_
_cod_related_entry_id
_cod_related_entry_database
_cod_related_entry_code
1 ChemSpider 30652030
